data_7116251
loop_
_publ_author_name
'Aaker\"oy, Christer B'
'Wijethunga, Tharanga K.'
'Benton, Joshua'
'Desper, John'

_publ_section_title
;
 Stabilizing volatile liquid chemicals using co-crystallization.
;
_journal_issue 12
_journal_name_full 'Chemical communications (Cambridge, England)'
_journal_page_first 2425
_journal_page_last 2428
_journal_paper_doi 10.1039/c4cc09650a
_journal_volume 51
_journal_year 2015
_chemical_formula_moiety
;
(C8 H12 N2 O2) (C2 F4 I2)
;
_chemical_formula_sum 'C10 H12 F4 I2 N2 O2'
_chemical_formula_weight 522.02
_chemical_name_systematic
;
TW-SC-2 2,3,5,6-Me4-pyrazine-1,4-dioxide, I-(CF2)2-I
;
_space_group_IT_number 14
_symmetry_cell_setting monoclinic
_symmetry_space_group_name_Hall '-P 2ybc'
_symmetry_space_group_name_H-M 'P 1 21/c 1'
_atom_sites_solution_hydrogens geom
_atom_sites_solution_primary direct
_atom_sites_solution_secondary difmap
_audit_creation_method SHELXL-97
_audit_update_record
;
2014-12-02 deposited with the CCDC.
2015-01-02 downloaded from the CCDC.
;
_cell_angle_alpha 90.00
_cell_angle_beta 118.080(5)
_cell_angle_gamma 90.00
_cell_formula_units_Z 2
_cell_length_a 8.6275(16)
_cell_length_b 12.005(2)
_cell_length_c 8.3466(15)
_cell_measurement_reflns_used 8521
_cell_measurement_temperature 120(2)
_cell_measurement_theta_max 31.92
_cell_measurement_theta_min 2.68
_cell_volume 762.7(2)
_computing_cell_refinement 'Bruker SAINT'
_computing_data_collection 'Bruker APEX2'
_computing_data_reduction 'Bruker SAINT'
_computing_molecular_graphics 'Bruker SHELXTL'
_computing_publication_material 'Bruker SHELXTL'
_computing_structure_refinement 'SHELXL-97 (Sheldrick, 2008)'
_computing_structure_solution 'SHELXS-97 (Sheldrick, 2008)'
_diffrn_ambient_temperature 120(2)
_diffrn_measured_fraction_theta_full 0.981
_diffrn_measured_fraction_theta_max 0.940
_diffrn_measurement_device_type 'Bruker APEX-II CCD'
_diffrn_measurement_method '\f and \w scans'
_diffrn_radiation_monochromator graphite
_diffrn_radiation_source 'fine-focus sealed tube'
_diffrn_radiation_type MoK\a
_diffrn_radiation_wavelength 0.71073
_diffrn_reflns_av_R_equivalents 0.0238
_diffrn_reflns_av_sigmaI/netI 0.0193
_diffrn_reflns_limit_h_max 12
_diffrn_reflns_limit_h_min -12
_diffrn_reflns_limit_k_max 17
_diffrn_reflns_limit_k_min -17
_diffrn_reflns_limit_l_max 11
_diffrn_reflns_limit_l_min -11
_diffrn_reflns_number 11427
_diffrn_reflns_theta_full 31.00
_diffrn_reflns_theta_max 32.03
_diffrn_reflns_theta_min 2.68
_exptl_absorpt_coefficient_mu 4.167
_exptl_absorpt_correction_T_max 0.6807
_exptl_absorpt_correction_T_min 0.3883
_exptl_absorpt_correction_type multi-scan
_exptl_absorpt_process_details SADABS
_exptl_crystal_colour colourless
_exptl_crystal_density_diffrn 2.273
_exptl_crystal_density_method 'not measured'
_exptl_crystal_description plate
_exptl_crystal_F_000 488
_exptl_crystal_size_max 0.28
_exptl_crystal_size_mid 0.22
_exptl_crystal_size_min 0.10
_refine_diff_density_max 2.752
_refine_diff_density_min -1.138
_refine_diff_density_rms 0.110
_refine_ls_extinction_method none
_refine_ls_goodness_of_fit_ref 1.039
_refine_ls_hydrogen_treatment constr
_refine_ls_matrix_type full
_refine_ls_number_parameters 93
_refine_ls_number_reflns 2488
_refine_ls_number_restraints 0
_refine_ls_restrained_S_all 1.039
_refine_ls_R_factor_all 0.0244
_refine_ls_R_factor_gt 0.0227
_refine_ls_shift/su_max 0.000
_refine_ls_shift/su_mean 0.000
_refine_ls_structure_factor_coef Fsqd
_refine_ls_weighting_details 'calc w=1/[\s^2^(Fo^2^)+(0.0200P)^2^+1.5000P] where P=(Fo^2^+2Fc^2^)/3'
_refine_ls_weighting_scheme calc
_refine_ls_wR_factor_gt 0.0517
_refine_ls_wR_factor_ref 0.0527
_reflns_number_gt 2326
_reflns_number_total 2488
_reflns_threshold_expression >2sigma(I)
_cod_data_source_file c4cc09650a2.cif
_cod_data_source_block D1A2
_cod_depositor_comments
;
The following automatic conversions were performed:

'_symmetry_cell_setting' value 'Monoclinic' changed to 'monoclinic'
according to
/usr/data/users/saulius/crontab/automatic-downloads/rss-feeds/RSC/lib/dictionaries/cif_core.dic
dictionary named 'cif_core.dic' version 2.4.2 from 2011-04-26.

Automatic conversion script
Id: cif_fix_values 2935 2014-11-11 08:27:57Z andrius 

 Adding full bibliography for 7116251--7116256.cif.
;
_cod_original_sg_symbol_H-M P2(1)/c
_cod_database_code 7116251

loop_
_symmetry_equiv_pos_as_xyz
'x, y, z'
'-x, y+1/2, -z+1/2'
'-x, -y, -z'
'x, -y-1/2, z-1/2'

loop_
_atom_site_label
_atom_site_type_symbol
_atom_site_fract_x
_atom_site_fract_y
_atom_site_fract_z
_atom_site_U_iso_or_equiv
_atom_site_adp_type
_atom_site_occupancy
_atom_site_symmetry_multiplicity
_atom_site_calc_flag
_atom_site_refinement_flags
N11 N 0.4733(2) 0.41717(14) 0.5946(2) 0.0169(3) Uani 1 1 d .
O11 O 0.4479(2) 0.33848(14) 0.6876(2) 0.0269(4) Uani 1 1 d .
C12 C 0.3817(3) 0.51464(18) 0.5647(3) 0.0183(4) Uani 1 1 d .
C16 C 0.5921(3) 0.40132(17) 0.5327(3) 0.0172(4) Uani 1 1 d .
C22 C 0.2614(3) 0.5211(3) 0.6456(4) 0.0306(5) Uani 1 1 d .
H22A H 0.1939 0.5905 0.6077 0.046 Uiso 1 1 calc R
H22B H 0.3301 0.5195 0.7784 0.046 Uiso 1 1 calc R
H22C H 0.1807 0.4575 0.6044 0.046 Uiso 1 1 calc R
C26 C 0.6843(3) 0.2916(2) 0.5756(3) 0.0269(5) Uani 1 1 d .
H26A H 0.7860 0.2958 0.5532 0.040 Uiso 1 1 calc R
H26B H 0.6036 0.2338 0.4982 0.040 Uiso 1 1 calc R
H26C H 0.7241 0.2732 0.7034 0.040 Uiso 1 1 calc R
C31 C 0.0660(3) 0.00824(17) 0.4644(3) 0.0172(4) Uani 1 1 d .
I1 I 0.214539(18) 0.161313(11) 0.552898(19) 0.02067(5) Uani 1 1 d .
F31A F 0.17877(18) -0.07890(11) 0.5208(2) 0.0239(3) Uani 1 1 d .
F31B F -0.02183(18) 0.00428(12) 0.28180(17) 0.0238(3) Uani 1 1 d .

loop_
_atom_site_aniso_label
_atom_site_aniso_U_11
_atom_site_aniso_U_22
_atom_site_aniso_U_33
_atom_site_aniso_U_23
_atom_site_aniso_U_13
_atom_site_aniso_U_12
N11 0.0169(7) 0.0151(8) 0.0145(7) 0.0000(6) 0.0041(6) -0.0045(6)
O11 0.0296(9) 0.0246(8) 0.0209(7) 0.0052(6) 0.0073(7) -0.0121(6)
C12 0.0160(8) 0.0206(9) 0.0158(8) -0.0030(7) 0.0055(7) -0.0020(7)
C16 0.0164(8) 0.0147(9) 0.0162(8) -0.0032(6) 0.0041(7) 0.0006(7)
C22 0.0243(11) 0.0449(15) 0.0276(11) -0.0050(10) 0.0164(9) -0.0023(10)
C26 0.0292(11) 0.0165(10) 0.0262(11) -0.0022(8) 0.0056(9) 0.0062(8)
C31 0.0145(8) 0.0178(9) 0.0179(8) 0.0005(7) 0.0064(7) 0.0011(7)
I1 0.01865(8) 0.01808(8) 0.02184(8) 0.00200(4) 0.00670(5) -0.00368(4)
F31A 0.0190(6) 0.0184(6) 0.0346(7) 0.0009(5) 0.0129(5) 0.0062(5)
F31B 0.0233(6) 0.0317(7) 0.0155(6) -0.0023(5) 0.0085(5) -0.0042(5)

loop_
_atom_type_symbol
_atom_type_description
_atom_type_scat_dispersion_real
_atom_type_scat_dispersion_imag
_atom_type_scat_source
C C 0.0033 0.0016 'International Tables Vol C Tables 4.2.6.8 and 6.1.1.4'
H H 0.0000 0.0000 'International Tables Vol C Tables 4.2.6.8 and 6.1.1.4'
N N 0.0061 0.0033 'International Tables Vol C Tables 4.2.6.8 and 6.1.1.4'
O O 0.0106 0.0060 'International Tables Vol C Tables 4.2.6.8 and 6.1.1.4'
F F 0.0171 0.0103 'International Tables Vol C Tables 4.2.6.8 and 6.1.1.4'
I I -0.4742 1.8119 'International Tables Vol C Tables 4.2.6.8 and 6.1.1.4'

loop_
_geom_angle_atom_site_label_1
_geom_angle_atom_site_label_2
_geom_angle_atom_site_label_3
_geom_angle
_geom_angle_site_symmetry_1
_geom_angle_site_symmetry_3
O11 N11 C16 119.45(19) . .
O11 N11 C12 118.96(19) . .
C16 N11 C12 121.57(18) . .
N11 C12 C16 119.54(19) . 3_666
N11 C12 C22 115.4(2) . .
C16 C12 C22 125.0(2) 3_666 .
N11 C16 C12 118.88(18) . 3_666
N11 C16 C26 116.4(2) . .
C12 C16 C26 124.7(2) 3_666 .
C12 C22 H22A 109.5 . .
C12 C22 H22B 109.5 . .
H22A C22 H22B 109.5 . .
C12 C22 H22C 109.5 . .
H22A C22 H22C 109.5 . .
H22B C22 H22C 109.5 . .
C16 C26 H26A 109.5 . .
C16 C26 H26B 109.5 . .
H26A C26 H26B 109.5 . .
C16 C26 H26C 109.5 . .
H26A C26 H26C 109.5 . .
H26B C26 H26C 109.5 . .
F31B C31 F31A 107.21(17) . .
F31B C31 C31 108.1(2) . 3_556
F31A C31 C31 108.1(2) . 3_556
F31B C31 I1 110.12(13) . .
F31A C31 I1 108.95(13) . .
C31 C31 I1 114.11(19) 3_556 .

loop_
_geom_bond_atom_site_label_1
_geom_bond_atom_site_label_2
_geom_bond_distance
_geom_bond_site_symmetry_2
N11 O11 1.305(2) .
N11 C16 1.361(3) .
N11 C12 1.367(3) .
C12 C16 1.379(3) 3_666
C12 C22 1.484(3) .
C16 C12 1.379(3) 3_666
C16 C26 1.493(3) .
C22 H22A 0.9800 .
C22 H22B 0.9800 .
C22 H22C 0.9800 .
C26 H26A 0.9800 .
C26 H26B 0.9800 .
C26 H26C 0.9800 .
C31 F31B 1.346(2) .
C31 F31A 1.353(2) .
C31 C31 1.525(4) 3_556
C31 I1 2.162(2) .

loop_
_geom_torsion_atom_site_label_1
_geom_torsion_atom_site_label_2
_geom_torsion_atom_site_label_3
_geom_torsion_atom_site_label_4
_geom_torsion
_geom_torsion_site_symmetry_4
O11 N11 C12 C16 179.71(18) 3_666
C16 N11 C12 C16 1.0(3) 3_666
O11 N11 C12 C22 0.7(3) .
C16 N11 C12 C22 -178.00(19) .
O11 N11 C16 C12 -179.70(18) 3_666
C12 N11 C16 C12 -1.0(3) 3_666
O11 N11 C16 C26 0.8(3) .
C12 N11 C16 C26 179.53(18) .
